data_7707108
loop_
_publ_author_name
'Sumida, Akifumi'
'Imoto, Hiroaki'
'Naka, Kensuke'

_publ_section_title
;
 Turn-on type sensing of methanol vapor by a luminescent platinum(II)
 dichloride complex with 21-dibenzoarsacrown-7.
;
_journal_issue 19
_journal_name_full 'Dalton transactions (Cambridge, England : 2003)'
_journal_page_first 6682
_journal_page_last 6687
_journal_paper_doi 10.1039/d1dt01133b
_journal_volume 50
_journal_year 2021
_chemical_formula_moiety 'C58 H70 As2 Cl6 F12 K2 O12 P2 Pt'
_chemical_formula_sum 'C58 H70 As2 Cl6 F12 K2 O12 P2 Pt'
_chemical_formula_weight 1884.96
_space_group_crystal_system monoclinic
_space_group_IT_number 15
_space_group_name_Hall '-C 2yc'
_space_group_name_H-M_alt 'C 1 2/c 1'
_atom_sites_solution_hydrogens geom
_atom_sites_solution_primary direct
_atom_sites_solution_secondary difmap
_audit_update_record
;
2021-02-15 deposited with the CCDC.	2021-04-13 downloaded from the CCDC.
;
_cell_angle_alpha 90.0000
_cell_angle_beta 107.168(6)
_cell_angle_gamma 90.0000
_cell_formula_units_Z 4
_cell_length_a 27.946(17)
_cell_length_b 15.065(9)
_cell_length_c 18.145(11)
_cell_measurement_reflns_used 7542
_cell_measurement_temperature 93.15
_cell_measurement_theta_max 27.49
_cell_measurement_theta_min 10.06
_cell_volume 7299(8)
_computing_cell_refinement DTREK
_computing_data_collection DTREK
_computing_data_reduction DTREK
_computing_molecular_graphics 'CrystalStructure 4.1'
_computing_publication_material 'CrystalStructure 4.1 (Rigaku, 2014)'
_computing_structure_refinement 'SHELXL2013 (Sheldrick, 2008)'
_computing_structure_solution 'SHELXS2013 (Sheldrick, 2008)'
_diffrn_ambient_temperature 93.15
_diffrn_detector_area_resol_mean 13.653
_diffrn_measured_fraction_theta_full 0.929
_diffrn_measured_fraction_theta_max 0.940
_diffrn_measurement_device_type 'Rigaku XtaLAB mini'
_diffrn_measurement_method \w
_diffrn_radiation_type 'Mo K\a'
_diffrn_radiation_wavelength 0.71075
_diffrn_reflns_av_R_equivalents 0.1086
_diffrn_reflns_Laue_measured_fraction_full 0.929
_diffrn_reflns_Laue_measured_fraction_max 0.940
_diffrn_reflns_limit_h_max 36
_diffrn_reflns_limit_h_min -36
_diffrn_reflns_limit_k_max 19
_diffrn_reflns_limit_k_min -19
_diffrn_reflns_limit_l_max 23
_diffrn_reflns_limit_l_min -23
_diffrn_reflns_number 47088
_diffrn_reflns_point_group_measured_fraction_full 0.929
_diffrn_reflns_point_group_measured_fraction_max 0.940
_diffrn_reflns_theta_full 25.242
_diffrn_reflns_theta_max 27.518
_diffrn_reflns_theta_min 10.131
_diffrn_standards_number 0
_exptl_absorpt_coefficient_mu 3.278
_exptl_absorpt_correction_T_max 0.852
_exptl_absorpt_correction_T_min 0.614
_exptl_absorpt_correction_type numerical
_exptl_absorpt_process_details 'NUMABS (Rigaku, 1999)'
_exptl_crystal_colour yellow
_exptl_crystal_density_diffrn 1.715
_exptl_crystal_density_method 'not measured'
_exptl_crystal_description chip
_exptl_crystal_F_000 3744.00
_exptl_crystal_size_max 0.200
_exptl_crystal_size_mid 0.070
_exptl_crystal_size_min 0.060
_refine_diff_density_max 4.30
_refine_diff_density_min -1.44
_refine_ls_extinction_method none
_refine_ls_goodness_of_fit_ref 1.153
_refine_ls_hydrogen_treatment constr
_refine_ls_number_parameters 439
_refine_ls_number_reflns 7913
_refine_ls_number_restraints 0
_refine_ls_R_factor_all 0.0784
_refine_ls_R_factor_gt 0.0541
_refine_ls_shift/su_max 0.001
_refine_ls_structure_factor_coef Fsqd
_refine_ls_weighting_details 'w = 1/[\s^2^(Fo^2^)+(0.0000P)^2^+55.6344P] where P=(Fo^2^+2Fc^2^)/3'
_refine_ls_weighting_scheme calc
_refine_ls_wR_factor_gt 0.1013
_refine_ls_wR_factor_ref 0.1170
_reflns_number_gt 6031
_reflns_number_total 7913
_reflns_threshold_expression F^2^>2.0\s(F^2^)
_cod_data_source_file d1dt01133b2.cif
_cod_data_source_block PtCl2(1)2-KPF6
_cod_depositor_comments 'Adding full bibliography for 7707107--7707111.cif.'
_cod_database_code 7707108
_shelxl_res_file
;

    shelxl.res created by SHELXL-2014/7

TITL 21arsacrown7PtCl2KPF6_3
CELL 0.71075 27.9462 15.0646 18.1448 90 107.168 90
ZERR 4 0.01698 0.0091 0.01149 0 0.0062 0
LATT 7
SYMM -X,+Y,0.5-Z
SFAC C H As Cl F K O P Pt
UNIT 232 280 8 24 48 8 48 8 4
 
L.S. 5
PLAN  7
SIZE 0.2 0.07 0.06
TEMP -180
CONF
WPDB -2
HTAB
BOND $H
LIST 4
fmap 2
acta
MORE -1
REM <olex2.extras>
REM <HklSrc "%.\\shelxl.hkl">
REM </olex2.extras>
 
WGHT    0.000000   55.634399
FVAR       0.39589
PT1   9    0.750000    0.750000    0.500000    10.50000    0.02056    0.02474 =
         0.01546   -0.00093    0.00507    0.00014
AS1   3    0.684213    0.700914    0.389233    11.00000    0.02038    0.02616 =
         0.01681   -0.00082    0.00481    0.00035
K1    6    0.653012    0.377861    0.358248    11.00000    0.02763    0.03971 =
         0.02276   -0.00213    0.00543    0.00239
CL1   4    0.793081    0.792916    0.414811    11.00000    0.03115    0.03043 =
         0.01946   -0.00184    0.01029   -0.00497
P1    8    0.573937    0.258071    0.448084    11.00000    0.02526    0.03873 =
         0.03163    0.00685    0.00935    0.00414
F1    5    0.591263    0.188564    0.515660    11.00000    0.05680    0.06697 =
         0.06396    0.03947    0.01621    0.01062
F2    5    0.558487    0.332443    0.381191    11.00000    0.03179    0.07124 =
         0.05769    0.03135    0.00595    0.00118
F3    5    0.522610    0.210561    0.414480    11.00000    0.03706    0.05525 =
         0.09615    0.01640    0.00422   -0.00617
F4    5    0.626639    0.310977    0.482790    11.00000    0.03803    0.05024 =
         0.05076    0.00395    0.00502   -0.00217
F5    5    0.549928    0.319934    0.499244    11.00000    0.06951    0.08325 =
         0.07108   -0.00127    0.04009    0.02240
F6    5    0.599903    0.201401    0.396489    11.00000    0.06018    0.07804 =
         0.05469   -0.02025    0.01778    0.01474
O1    7    0.675639    0.527346    0.458856    11.00000    0.03686    0.03010 =
         0.02358    0.00532    0.01236    0.00931
O2    7    0.742267    0.392112    0.464015    11.00000    0.02773    0.03126 =
         0.02212   -0.00469    0.00515    0.00402
O3    7    0.730908    0.256681    0.363639    11.00000    0.02796    0.02985 =
         0.01840   -0.00182    0.00771    0.00177
O4    7    0.644545    0.275821    0.234331    11.00000    0.03186    0.04061 =
         0.02842   -0.00600    0.00314    0.00030
O5    7    0.578417    0.414773    0.226709    11.00000    0.03086    0.04623 =
         0.04638    0.00192   -0.00121   -0.00682
O6    7    0.621090    0.599525    0.249068    11.00000    0.02039    0.04795 =
         0.02996   -0.01492    0.00004    0.00131
C1    1    0.626223    0.653548    0.413665    11.00000    0.02746    0.02247 =
         0.01897   -0.00418    0.00463   -0.00380
C2    1    0.581974    0.701677    0.402247    11.00000    0.02350    0.03551 =
         0.02537    0.00306    0.00302    0.00015
AFIX  43
H2    2    0.578138    0.755846    0.376575    11.00000   -1.20000
AFIX   0
C3    1    0.543890    0.669502    0.428752    11.00000    0.02585    0.04351 =
         0.04091    0.00181    0.01071    0.00234
AFIX  43
H3    2    0.514706    0.702323    0.421819    11.00000   -1.20000
AFIX   0
C4    1    0.549265    0.588601    0.465511    11.00000    0.03006    0.03749 =
         0.04031   -0.00318    0.01312   -0.01017
AFIX  43
H4    2    0.523387    0.566948    0.482964    11.00000   -1.20000
AFIX   0
C5    1    0.592348    0.539054    0.476932    11.00000    0.03716    0.02715 =
         0.03125   -0.00061    0.01598   -0.00986
AFIX  43
H5    2    0.595453    0.483952    0.500998    11.00000   -1.20000
AFIX   0
C6    1    0.630842    0.572943    0.451882    11.00000    0.03020    0.02733 =
         0.02040   -0.00183    0.00752    0.00085
C7    1    0.699551    0.483494    0.530735    11.00000    0.04013    0.03488 =
         0.01955    0.00321    0.00689    0.00692
AFIX  23
H7A   2    0.679418    0.433690    0.538024    11.00000   -1.20000
H7B   2    0.703581    0.524382    0.573436    11.00000   -1.20000
AFIX   0
C8    1    0.749602    0.451822    0.527331    11.00000    0.03901    0.03264 =
         0.01969   -0.00665    0.00202   -0.00139
AFIX  23
H8A   2    0.769751    0.501901    0.520680    11.00000   -1.20000
H8B   2    0.767058    0.421931    0.575043    11.00000   -1.20000
AFIX   0
C9    1    0.785836    0.336997    0.469449    11.00000    0.02172    0.03611 =
         0.02447    0.00283    0.00225    0.00820
AFIX  23
H9A   2    0.788861    0.291673    0.508534    11.00000   -1.20000
H9B   2    0.815959    0.372979    0.483828    11.00000   -1.20000
AFIX   0
C10   1    0.779583    0.294623    0.392553    11.00000    0.02309    0.03779 =
         0.03002    0.00243    0.01147    0.00208
AFIX  23
H10A  2    0.784411    0.338801    0.356512    11.00000   -1.20000
H10B  2    0.804705    0.248763    0.397541    11.00000   -1.20000
AFIX   0
C11   1    0.724543    0.213632    0.291386    11.00000    0.04294    0.03606 =
         0.02118    0.00174    0.01022    0.01156
AFIX  23
H11A  2    0.743604    0.158826    0.299234    11.00000   -1.20000
H11B  2    0.736872    0.251607    0.257818    11.00000   -1.20000
AFIX   0
C12   1    0.670413    0.194065    0.254722    11.00000    0.04350    0.02709 =
         0.02598    0.00133    0.00848   -0.00402
AFIX  23
H12A  2    0.666258    0.157817    0.209074    11.00000   -1.20000
H12B  2    0.657008    0.161726    0.290435    11.00000   -1.20000
AFIX   0
C13   1    0.593373    0.266009    0.190505    11.00000    0.03090    0.04941 =
         0.04207   -0.00206   -0.00408   -0.00925
AFIX  23
H13A  2    0.574578    0.239380    0.222012    11.00000   -1.20000
H13B  2    0.590666    0.227749    0.146461    11.00000   -1.20000
AFIX   0
C14   1    0.572663    0.356914    0.163588    11.00000    0.03543    0.05274 =
         0.03952   -0.00360   -0.00357   -0.00232
AFIX  23
H14A  2    0.590026    0.381152    0.129053    11.00000   -1.20000
H14B  2    0.537427    0.351915    0.135243    11.00000   -1.20000
AFIX   0
C15   1    0.552542    0.495475    0.207500    11.00000    0.02324    0.05760 =
         0.04587   -0.00244    0.00258    0.00151
AFIX  23
H15A  2    0.542893    0.516120    0.251718    11.00000   -1.20000
H15B  2    0.522089    0.484938    0.165850    11.00000   -1.20000
AFIX   0
C16   1    0.581906    0.567164    0.183371    11.00000    0.02568    0.04258 =
         0.02915   -0.01014   -0.00476   -0.00226
AFIX  23
H16A  2    0.596573    0.544069    0.145046    11.00000   -1.20000
H16B  2    0.559735    0.615679    0.160217    11.00000   -1.20000
AFIX   0
C17   1    0.669480    0.568595    0.264849    11.00000    0.02705    0.02983 =
         0.01846    0.00195    0.00458    0.00064
C18   1    0.685087    0.501467    0.225827    11.00000    0.03191    0.02523 =
         0.02463   -0.00294    0.00909   -0.00299
AFIX  43
H18   2    0.662206    0.473760    0.184375    11.00000   -1.20000
AFIX   0
C19   1    0.735276    0.474868    0.248401    11.00000    0.03609    0.02563 =
         0.01831   -0.00151    0.01278    0.00034
AFIX  43
H19   2    0.745726    0.429968    0.221515    11.00000   -1.20000
AFIX   0
C20   1    0.769457    0.515072    0.310574    11.00000    0.03362    0.02818 =
         0.03041    0.00471    0.01307    0.00512
AFIX  43
H20   2    0.802731    0.496824    0.325874    11.00000   -1.20000
AFIX   0
C21   1    0.753753    0.583016    0.350110    11.00000    0.02151    0.02866 =
         0.02191   -0.00244    0.00777   -0.00435
AFIX  43
H21   2    0.776781    0.609638    0.392046    11.00000   -1.20000
AFIX   0
C22   1    0.704627    0.611527    0.328152    11.00000    0.02657    0.03233 =
         0.01576    0.00242    0.00666   -0.00152
C23   1    0.656823    0.801249    0.324641    11.00000    0.01837    0.02998 =
         0.02085    0.00334    0.00454    0.00092
C24   1    0.640974    0.800485    0.243983    11.00000    0.03101    0.03606 =
         0.02365    0.00183    0.00699    0.00550
AFIX  43
H24   2    0.644602    0.749408    0.217344    11.00000   -1.20000
AFIX   0
C25   1    0.619677    0.876644    0.203528    11.00000    0.03283    0.04861 =
         0.02097    0.01175    0.00457   -0.00407
AFIX  43
H25   2    0.608850    0.875666    0.149898    11.00000   -1.20000
AFIX   0
C26   1    0.614525    0.952824    0.241847    11.00000    0.02829    0.04025 =
         0.03983    0.00782    0.00878   -0.00020
AFIX  43
H26   2    0.600121    1.002939    0.214166    11.00000   -1.20000
AFIX   0
C27   1    0.630701    0.955272    0.321547    11.00000    0.04543    0.02588 =
         0.04061    0.00235    0.01359    0.00262
AFIX  43
H27   2    0.627266    1.007054    0.347430    11.00000   -1.20000
AFIX   0
C28   1    0.652098    0.880339    0.362997    11.00000    0.04062    0.03518 =
         0.02435   -0.00298    0.00554   -0.00190
AFIX  43
H28   2    0.663387    0.882552    0.416582    11.00000   -1.20000
AFIX   0
 
CL2   4    0.985102    0.573405    0.595552    11.00000    0.06492    0.10613 =
         0.08696   -0.02277    0.00803   -0.00254
PART 2
C29   1    0.942046    0.499912    0.538964    10.49248    0.04900    0.05604 =
         0.07921    0.01196    0.02331    0.00268
AFIX  23
H29A  2    0.926344    0.466190    0.571070    10.49248   -1.20000
H29B  2    0.958979    0.458576    0.514118    10.49248   -1.20000
AFIX   0
PART 0
CL3   4    0.894561    0.560659    0.466191    11.00000    0.07329    0.14571 =
         0.06629   -0.00975    0.00688    0.00030
PART 1
C29A  1    0.948383    0.592221    0.501101    10.50752    0.09841    0.21600 =
         0.10380   -0.01894    0.02147    0.02072
AFIX  23
H29C  2    0.947667    0.656082    0.494025    10.50752   -1.20000
H29D  2    0.967133    0.568372    0.468339    10.50752   -1.20000
AFIX   0
HKLF 4
 
REM  21arsacrown7PtCl2KPF6_3
REM R1 =  0.0541 for    6031 Fo > 4sig(Fo)  and  0.0784 for all    7913 data
REM    439 parameters refined using      0 restraints
 
END  
     
WGHT      0.0000     55.6587 

REM Instructions for potential hydrogen bonds
HTAB C7 F4
EQIV $1 -x+3/2, -y+3/2, -z+1
HTAB C7 Cl1_$1
EQIV $2 -x+3/2, -y+1/2, -z+1
HTAB C9 O3_$2
HTAB C10 F4_$2
EQIV $3 -x+1, y, -z+1/2
HTAB C14 F2_$3
HTAB C21 Cl1
HTAB C24 O6
EQIV $4 -x+2, -y+1, -z+1
HTAB C29 Cl2_$4
HTAB C29A Cl2_$4

REM Highest difference peak  4.299,  deepest hole -1.437,  1-sigma level  0.152
Q1    1   0.6842  0.7994  0.3915  11.00000  0.05    4.30
Q2    1   0.6527  0.1215  0.3605  11.00000  0.05    1.52
Q3    1   0.7928  0.7123  0.4082  11.00000  0.05    1.18
Q4    1   0.7825  0.7424  0.4862  11.00000  0.05    0.92
Q5    1   0.7189  0.7534  0.4223  11.00000  0.05    0.78
Q6    1   0.7492  0.7988  0.4393  11.00000  0.05    0.78
Q7    1   0.7503  0.6520  0.4998  11.00000  0.05    0.77
;

loop_
_symmetry_equiv_pos_site_id
_space_group_symop_operation_xyz
1 +X,+Y,+Z
2 -X,+Y,1/2-Z
3 -X,-Y,-Z
4 +X,-Y,1/2+Z
5 1/2+X,1/2+Y,+Z
6 1/2-X,1/2+Y,1/2-Z
7 1/2-X,1/2-Y,-Z
8 1/2+X,1/2-Y,1/2+Z

loop_
_atom_site_label
_atom_site_type_symbol
_atom_site_fract_x
_atom_site_fract_y
_atom_site_fract_z
_atom_site_U_iso_or_equiv
_atom_site_adp_type
_atom_site_occupancy
_atom_site_site_symmetry_multiplicity
_atom_site_calc_flag
_atom_site_refinement_flags
_atom_site_disorder_assembly
_atom_site_disorder_group
Pt1 Pt 0.75 0.75 0.5 0.02031(10) Uani 1 4 d . . .
As1 As 0.68421(2) 0.70091(4) 0.38923(3) 0.02126(14) Uani 1 8 d . . .
K1 K 0.65301(5) 0.37786(10) 0.35825(7) 0.0305(3) Uani 1 8 d . . .
Cl1 Cl 0.79308(5) 0.79292(10) 0.41481(7) 0.0264(3) Uani 1 8 d . . .
P1 P 0.57394(6) 0.25807(12) 0.44808(9) 0.0317(3) Uani 1 8 d . . .
F1 F 0.59126(18) 0.1886(4) 0.5157(3) 0.0629(13) Uani 1 8 d . . .
F2 F 0.55849(15) 0.3324(3) 0.3812(3) 0.0551(12) Uani 1 8 d . . .
F3 F 0.52261(17) 0.2106(3) 0.4145(3) 0.0661(14) Uani 1 8 d . . .
F4 F 0.62664(15) 0.3110(3) 0.4828(3) 0.0481(10) Uani 1 8 d . . .
F5 F 0.5499(2) 0.3199(4) 0.4992(3) 0.0704(15) Uani 1 8 d . . .
F6 F 0.59990(19) 0.2014(4) 0.3965(3) 0.0641(13) Uani 1 8 d . . .
O1 O 0.67564(16) 0.5273(3) 0.4589(2) 0.0294(9) Uani 1 8 d . . .
O2 O 0.74227(15) 0.3921(3) 0.4640(2) 0.0275(9) Uani 1 8 d . . .
O3 O 0.73091(15) 0.2567(3) 0.3636(2) 0.0252(8) Uani 1 8 d . . .
O4 O 0.64454(16) 0.2758(3) 0.2343(3) 0.0349(10) Uani 1 8 d . . .
O5 O 0.57842(17) 0.4148(4) 0.2267(3) 0.0439(12) Uani 1 8 d . . .
O6 O 0.62109(15) 0.5995(3) 0.2491(3) 0.0344(10) Uani 1 8 d . . .
C1 C 0.6262(2) 0.6535(4) 0.4137(3) 0.0234(11) Uani 1 8 d . . .
C2 C 0.5820(2) 0.7017(5) 0.4023(3) 0.0290(13) Uani 1 8 d . . .
C3 C 0.5439(3) 0.6695(5) 0.4288(4) 0.0366(15) Uani 1 8 d . . .
C4 C 0.5493(3) 0.5886(5) 0.4655(4) 0.0354(15) Uani 1 8 d . . .
C5 C 0.5924(2) 0.5391(4) 0.4769(4) 0.0306(13) Uani 1 8 d . . .
C6 C 0.6308(2) 0.5729(4) 0.4519(3) 0.0260(12) Uani 1 8 d . . .
C7 C 0.6996(3) 0.4835(5) 0.5307(3) 0.0319(14) Uani 1 8 d . . .
C8 C 0.7496(3) 0.4518(5) 0.5273(3) 0.0319(14) Uani 1 8 d . . .
C9 C 0.7858(2) 0.3370(4) 0.4694(3) 0.0284(13) Uani 1 8 d . . .
C10 C 0.7796(2) 0.2946(5) 0.3926(4) 0.0295(13) Uani 1 8 d . . .
C11 C 0.7245(3) 0.2136(5) 0.2914(3) 0.0332(14) Uani 1 8 d . . .
C12 C 0.6704(3) 0.1941(4) 0.2547(4) 0.0326(14) Uani 1 8 d . . .
C13 C 0.5934(3) 0.2660(5) 0.1905(4) 0.0440(17) Uani 1 8 d . . .
C14 C 0.5727(3) 0.3569(6) 0.1636(4) 0.0457(18) Uani 1 8 d . . .
C15 C 0.5525(3) 0.4955(6) 0.2075(5) 0.0439(17) Uani 1 8 d . . .
C16 C 0.5819(2) 0.5672(5) 0.1834(4) 0.0352(15) Uani 1 8 d . . .
C17 C 0.6695(2) 0.5686(4) 0.2648(3) 0.0256(12) Uani 1 8 d . . .
C18 C 0.6851(2) 0.5015(4) 0.2258(3) 0.0271(12) Uani 1 8 d . . .
C19 C 0.7353(2) 0.4749(4) 0.2484(3) 0.0257(12) Uani 1 8 d . . .
C20 C 0.7695(2) 0.5151(4) 0.3106(4) 0.0300(13) Uani 1 8 d . . .
C21 C 0.7538(2) 0.5830(4) 0.3501(3) 0.0237(11) Uani 1 8 d . . .
C22 C 0.7046(2) 0.6115(4) 0.3282(3) 0.0248(12) Uani 1 8 d . . .
C23 C 0.6568(2) 0.8013(4) 0.3246(3) 0.0233(11) Uani 1 8 d . . .
C24 C 0.6410(2) 0.8005(5) 0.2440(3) 0.0305(13) Uani 1 8 d . . .
C25 C 0.6197(2) 0.8766(5) 0.2035(4) 0.0349(15) Uani 1 8 d . . .
C26 C 0.6145(2) 0.9528(5) 0.2419(4) 0.0364(15) Uani 1 8 d . . .
C27 C 0.6307(3) 0.9553(5) 0.3216(4) 0.0371(15) Uani 1 8 d . . .
C28 C 0.6521(3) 0.8803(5) 0.3630(4) 0.0343(14) Uani 1 8 d . . .
H2 H 0.57814 0.75585 0.37657 0.0348 Uiso 1 8 calc R . .
H3 H 0.51471 0.70232 0.42182 0.0439 Uiso 1 8 calc R . .
H4 H 0.52339 0.56695 0.48296 0.0424 Uiso 1 8 calc R . .
H5 H 0.59545 0.48395 0.501 0.0367 Uiso 1 8 calc R . .
H7A H 0.67942 0.43369 0.53802 0.0383 Uiso 1 8 calc R . .
H7B H 0.70358 0.52438 0.57344 0.0383 Uiso 1 8 calc R . .
H8A H 0.76975 0.5019 0.52068 0.0382 Uiso 1 8 calc R . .
H8B H 0.76706 0.42193 0.57504 0.0382 Uiso 1 8 calc R . .
H9A H 0.78886 0.29167 0.50853 0.0341 Uiso 1 8 calc R . .
H9B H 0.81596 0.37298 0.48383 0.0341 Uiso 1 8 calc R . .
H10A H 0.78441 0.3388 0.35651 0.0354 Uiso 1 8 calc R . .
H10B H 0.80471 0.24876 0.39754 0.0354 Uiso 1 8 calc R . .
H11A H 0.7436 0.15883 0.29923 0.0399 Uiso 1 8 calc R . .
H11B H 0.73687 0.25161 0.25782 0.0399 Uiso 1 8 calc R . .
H12A H 0.66626 0.15782 0.20907 0.0391 Uiso 1 8 calc R . .
H12B H 0.65701 0.16173 0.29044 0.0391 Uiso 1 8 calc R . .
H13A H 0.57458 0.23938 0.22201 0.0528 Uiso 1 8 calc R . .
H13B H 0.59067 0.22775 0.14646 0.0528 Uiso 1 8 calc R . .
H14A H 0.59003 0.38115 0.12905 0.0549 Uiso 1 8 calc R . .
H14B H 0.53743 0.35192 0.13524 0.0549 Uiso 1 8 calc R . .
H15A H 0.54289 0.51612 0.25172 0.0527 Uiso 1 8 calc R . .
H15B H 0.52209 0.48494 0.16585 0.0527 Uiso 1 8 calc R . .
H16A H 0.59657 0.54407 0.14505 0.0423 Uiso 1 8 calc R . .
H16B H 0.55973 0.61568 0.16022 0.0423 Uiso 1 8 calc R . .
H18 H 0.66221 0.47376 0.18437 0.0325 Uiso 1 8 calc R . .
H19 H 0.74573 0.42997 0.22152 0.0308 Uiso 1 8 calc R . .
H20 H 0.80273 0.49682 0.32587 0.0359 Uiso 1 8 calc R . .
H21 H 0.77678 0.60964 0.39205 0.0285 Uiso 1 8 calc R . .
H24 H 0.6446 0.74941 0.21734 0.0366 Uiso 1 8 calc R . .
H25 H 0.60885 0.87567 0.1499 0.0418 Uiso 1 8 calc R . .
H26 H 0.60012 1.00294 0.21417 0.0437 Uiso 1 8 calc R . .
H27 H 0.62727 1.00705 0.34743 0.0445 Uiso 1 8 calc R . .
H28 H 0.66339 0.88255 0.41658 0.0411 Uiso 1 8 calc R . .
Cl2 Cl 0.98510(11) 0.5734(2) 0.59555(19) 0.0891(8) Uani 1 8 d . . .
C29 C 0.9421(7) 0.4999(13) 0.5390(13) 0.060(5) Uani 0.4925 8 d . . .
H29A H 0.92634 0.46619 0.57107 0.0726 Uiso 0.4925 8 calc R . .
H29B H 0.95898 0.45858 0.51412 0.0726 Uiso 0.4925 8 calc R . .
Cl3 Cl 0.89456(12) 0.5607(3) 0.46619(17) 0.0981(10) Uani 1 8 d . . .
C29A C 0.9484(13) 0.592(4) 0.501(2) 0.141(14) Uani 0.5075 8 d . . .
H29C H 0.94767 0.65608 0.49402 0.1694 Uiso 0.5075 8 calc R . .
H29D H 0.96713 0.56837 0.46834 0.1694 Uiso 0.5075 8 calc R . .

loop_
_atom_site_aniso_label
_atom_site_aniso_U_11
_atom_site_aniso_U_22
_atom_site_aniso_U_33
_atom_site_aniso_U_12
_atom_site_aniso_U_13
_atom_site_aniso_U_23
Pt1 0.02056(16) 0.02474(17) 0.01546(15) 0.00014(12) 0.00507(10) -0.00093(12)
As1 0.0204(3) 0.0262(3) 0.0168(3) 0.0004(2) 0.0048(2) -0.0008(2)
K1 0.0276(7) 0.0397(8) 0.0228(6) 0.0024(5) 0.0054(5) -0.0021(6)
Cl1 0.0312(7) 0.0304(7) 0.0195(6) -0.0050(6) 0.0103(5) -0.0018(6)
P1 0.0253(8) 0.0387(9) 0.0316(8) 0.0041(7) 0.0094(6) 0.0069(7)
F1 0.057(3) 0.067(3) 0.064(3) 0.011(2) 0.016(2) 0.039(3)
F2 0.032(2) 0.071(3) 0.058(3) 0.001(2) 0.0060(19) 0.031(2)
F3 0.037(2) 0.055(3) 0.096(4) -0.006(2) 0.004(2) 0.016(3)
F4 0.038(2) 0.050(3) 0.051(2) -0.0022(19) 0.0050(19) 0.004(2)
F5 0.070(3) 0.083(4) 0.071(3) 0.022(3) 0.040(3) -0.001(3)
F6 0.060(3) 0.078(3) 0.055(3) 0.015(3) 0.018(2) -0.020(3)
O1 0.037(2) 0.030(2) 0.024(2) 0.0093(18) 0.0124(18) 0.0053(18)
O2 0.028(2) 0.031(2) 0.0221(19) 0.0040(17) 0.0052(16) -0.0047(17)
O3 0.028(2) 0.030(2) 0.0184(18) 0.0018(17) 0.0077(15) -0.0018(17)
O4 0.032(2) 0.041(3) 0.028(2) 0.0003(19) 0.0031(18) -0.0060(19)
O5 0.031(2) 0.046(3) 0.046(3) -0.007(2) -0.001(2) 0.002(2)
O6 0.020(2) 0.048(3) 0.030(2) 0.0013(19) 0.0000(17) -0.015(2)
C1 0.027(3) 0.022(3) 0.019(3) -0.004(2) 0.005(2) -0.004(2)
C2 0.024(3) 0.036(3) 0.025(3) 0.000(2) 0.003(2) 0.003(3)
C3 0.026(3) 0.044(4) 0.041(4) 0.002(3) 0.011(3) 0.002(3)
C4 0.030(3) 0.037(4) 0.040(4) -0.010(3) 0.013(3) -0.003(3)
C5 0.037(3) 0.027(3) 0.031(3) -0.010(3) 0.016(3) -0.001(3)
C6 0.030(3) 0.027(3) 0.020(3) 0.001(2) 0.008(2) -0.002(2)
C7 0.040(4) 0.035(3) 0.020(3) 0.007(3) 0.007(2) 0.003(3)
C8 0.039(3) 0.033(3) 0.020(3) -0.001(3) 0.002(2) -0.007(2)
C9 0.022(3) 0.036(3) 0.024(3) 0.008(2) 0.002(2) 0.003(3)
C10 0.023(3) 0.038(3) 0.030(3) 0.002(3) 0.011(2) 0.002(3)
C11 0.043(4) 0.036(3) 0.021(3) 0.012(3) 0.010(3) 0.002(3)
C12 0.043(4) 0.027(3) 0.026(3) -0.004(3) 0.008(3) 0.001(3)
C13 0.031(3) 0.049(4) 0.042(4) -0.009(3) -0.004(3) -0.002(3)
C14 0.035(4) 0.053(5) 0.040(4) -0.002(3) -0.004(3) -0.004(3)
C15 0.023(3) 0.058(5) 0.046(4) 0.002(3) 0.003(3) -0.002(4)
C16 0.026(3) 0.043(4) 0.029(3) -0.002(3) -0.005(2) -0.010(3)
C17 0.027(3) 0.030(3) 0.018(3) 0.001(2) 0.005(2) 0.002(2)
C18 0.032(3) 0.025(3) 0.025(3) -0.003(2) 0.009(2) -0.003(2)
C19 0.036(3) 0.026(3) 0.018(3) 0.000(2) 0.013(2) -0.002(2)
C20 0.034(3) 0.028(3) 0.030(3) 0.005(3) 0.013(3) 0.005(3)
C21 0.022(3) 0.029(3) 0.022(3) -0.004(2) 0.008(2) -0.002(2)
C22 0.027(3) 0.032(3) 0.016(2) -0.002(2) 0.007(2) 0.002(2)
C23 0.018(3) 0.030(3) 0.021(3) 0.001(2) 0.005(2) 0.003(2)
C24 0.031(3) 0.036(3) 0.024(3) 0.005(3) 0.007(2) 0.002(3)
C25 0.033(3) 0.049(4) 0.021(3) -0.004(3) 0.005(2) 0.012(3)
C26 0.028(3) 0.040(4) 0.040(4) -0.000(3) 0.009(3) 0.008(3)
C27 0.045(4) 0.026(3) 0.041(4) 0.003(3) 0.014(3) 0.002(3)
C28 0.041(4) 0.035(4) 0.024(3) -0.002(3) 0.006(3) -0.003(3)
Cl2 0.0649(16) 0.106(2) 0.0870(19) -0.0025(14) 0.0080(14) -0.0228(17)
C29 0.049(10) 0.056(11) 0.079(13) 0.003(8) 0.023(9) 0.012(10)
Cl3 0.0733(18) 0.146(3) 0.0663(16) 0.0003(18) 0.0069(13) -0.0098(18)
C29A 0.10(2) 0.22(4) 0.10(2) 0.02(2) 0.021(18) -0.02(3)

loop_
_atom_type_symbol
_atom_type_description
_atom_type_scat_dispersion_real
_atom_type_scat_dispersion_imag
_atom_type_scat_source
C C 0.0033 0.0016
;
International Tables for Crystallography
(Vol. C, Tables 4.2.6.8 and 6.1.1.4)
;
H H 0.0000 0.0000
;
International Tables for Crystallography
(Vol. C, Table 6.1.1.4)
;
As As 0.0499 2.0058
;
International Tables for Crystallography
(Vol. C, Tables 4.2.6.8 and 6.1.1.4)
;
Cl Cl 0.1484 0.1585
;
International Tables for Crystallography
(Vol. C, Tables 4.2.6.8 and 6.1.1.4)
;
F F 0.0171 0.0103
;
International Tables for Crystallography
(Vol. C, Tables 4.2.6.8 and 6.1.1.4)
;
K K 0.2009 0.2494
;
International Tables for Crystallography
(Vol. C, Tables 4.2.6.8 and 6.1.1.4)
;
O O 0.0106 0.0060
;
International Tables for Crystallography
(Vol. C, Tables 4.2.6.8 and 6.1.1.4)
;
P P 0.1023 0.0942
;
International Tables for Crystallography
(Vol. C, Tables 4.2.6.8 and 6.1.1.4)
;
Pt Pt -1.7033 8.3905
;
International Tables for Crystallography
(Vol. C, Tables 4.2.6.8 and 6.1.1.4)
;

loop_
_geom_angle_atom_site_label_1
_geom_angle_atom_site_label_2
_geom_angle_atom_site_label_3
_geom_angle
_geom_angle_publ_flag
_geom_angle_site_symmetry_1
_geom_angle_site_symmetry_2
_geom_angle_site_symmetry_3
As1 Pt1 As1 180.00(3) yes . . 7_666
As1 Pt1 Cl1 87.01(6) yes . . .
As1 Pt1 Cl1 92.99(6) yes . . 7_666
As1 Pt1 Cl1 92.99(6) yes 7_666 . .
As1 Pt1 Cl1 87.01(6) yes 7_666 . 7_666
Cl1 Pt1 Cl1 180.00(7) yes . . 7_666
Pt1 As1 C1 113.99(16) yes . . .
Pt1 As1 C22 114.26(16) yes . . .
Pt1 As1 C23 109.60(16) yes . . .
C1 As1 C22 106.4(3) yes . . .
C1 As1 C23 102.7(2) yes . . .
C22 As1 C23 109.2(2) yes . . .
F2 K1 F4 46.94(12) yes . . .
F2 K1 O1 97.76(15) yes . . .
F2 K1 O2 128.21(15) yes . . .
F2 K1 O3 125.00(15) yes . . .
F2 K1 O4 97.34(15) yes . . .
F2 K1 O5 71.17(15) yes . . .
F4 K1 O1 80.02(14) yes . . .
F4 K1 O2 81.93(13) yes . . .
F4 K1 O3 97.18(13) yes . . .
F4 K1 O4 119.90(15) yes . . .
F4 K1 O5 118.10(16) yes . . .
O1 K1 O2 59.49(13) yes . . .
O1 K1 O3 117.78(12) yes . . .
O1 K1 O4 160.05(15) yes . . .
O1 K1 O5 111.58(15) yes . . .
O2 K1 O3 58.62(13) yes . . .
O2 K1 O4 118.84(15) yes . . .
O2 K1 O5 157.66(16) yes . . .
O3 K1 O4 62.18(12) yes . . .
O3 K1 O5 123.09(15) yes . . .
O4 K1 O5 61.69(15) yes . . .
F1 P1 F2 177.1(3) yes . . .
F1 P1 F3 92.0(3) yes . . .
F1 P1 F4 89.4(2) yes . . .
F1 P1 F5 91.2(3) yes . . .
F1 P1 F6 90.7(3) yes . . .
F2 P1 F3 90.8(3) yes . . .
F2 P1 F4 87.8(2) yes . . .
F2 P1 F5 88.1(3) yes . . .
F2 P1 F6 89.8(3) yes . . .
F3 P1 F4 178.1(3) yes . . .
F3 P1 F5 90.0(3) yes . . .
F3 P1 F6 92.9(3) yes . . .
F4 P1 F5 88.7(3) yes . . .
F4 P1 F6 88.4(3) yes . . .
F5 P1 F6 176.5(3) yes . . .
K1 F2 P1 102.75(19) yes . . .
K1 F4 P1 106.9(2) yes . . .
K1 O1 C6 107.8(3) yes . . .
K1 O1 C7 100.0(3) yes . . .
C6 O1 C7 118.1(5) yes . . .
K1 O2 C8 120.8(4) yes . . .
K1 O2 C9 126.1(3) yes . . .
C8 O2 C9 112.8(4) yes . . .
K1 O3 C10 113.3(4) yes . . .
K1 O3 C11 112.1(3) yes . . .
C10 O3 C11 111.6(5) yes . . .
K1 O4 C12 111.5(3) yes . . .
K1 O4 C13 110.7(4) yes . . .
C12 O4 C13 113.9(5) yes . . .
K1 O5 C14 117.4(4) yes . . .
K1 O5 C15 126.8(4) yes . . .
C14 O5 C15 114.0(5) yes . . .
C16 O6 C17 121.0(5) yes . . .
As1 C1 C2 122.6(5) yes . . .
As1 C1 C6 118.5(4) yes . . .
C2 C1 C6 118.5(6) yes . . .
C1 C2 C3 120.5(6) yes . . .
C2 C3 C4 119.7(7) yes . . .
C3 C4 C5 121.2(7) yes . . .
C4 C5 C6 118.7(6) yes . . .
O1 C6 C1 115.1(6) yes . . .
O1 C6 C5 123.4(5) yes . . .
C1 C6 C5 121.4(6) yes . . .
O1 C7 C8 107.4(6) yes . . .
O2 C8 C7 108.7(5) yes . . .
O2 C9 C10 108.4(4) yes . . .
O3 C10 C9 110.5(5) yes . . .
O3 C11 C12 109.6(6) yes . . .
O4 C12 C11 108.4(5) yes . . .
O4 C13 C14 108.2(6) yes . . .
O5 C14 C13 110.9(6) yes . . .
O5 C15 C16 114.2(6) yes . . .
O6 C16 C15 110.4(5) yes . . .
O6 C17 C18 125.6(5) yes . . .
O6 C17 C22 114.5(5) yes . . .
C18 C17 C22 120.0(5) yes . . .
C17 C18 C19 120.2(5) yes . . .
C18 C19 C20 120.3(6) yes . . .
C19 C20 C21 119.6(6) yes . . .
C20 C21 C22 121.2(5) yes . . .
As1 C22 C17 121.8(5) yes . . .
As1 C22 C21 119.2(4) yes . . .
C17 C22 C21 118.8(6) yes . . .
As1 C23 C24 125.2(5) yes . . .
As1 C23 C28 116.2(4) yes . . .
C24 C23 C28 118.6(5) yes . . .
C23 C24 C25 119.8(6) yes . . .
C24 C25 C26 120.9(6) yes . . .
C25 C26 C27 120.1(6) yes . . .
C26 C27 C28 120.0(7) yes . . .
C23 C28 C27 120.6(6) yes . . .
Cl2 C29 Cl3 109.8(11) yes . . .
Cl2 C29A Cl3 125(3) yes . . .
C1 C2 H2 119.752 no . . .
C3 C2 H2 119.782 no . . .
C2 C3 H3 120.149 no . . .
C4 C3 H3 120.149 no . . .
C3 C4 H4 119.422 no . . .
C5 C4 H4 119.413 no . . .
C4 C5 H5 120.643 no . . .
C6 C5 H5 120.672 no . . .
O1 C7 H7A 110.243 no . . .
O1 C7 H7B 110.234 no . . .
C8 C7 H7A 110.235 no . . .
C8 C7 H7B 110.236 no . . .
H7A C7 H7B 108.508 no . . .
O2 C8 H8A 109.948 no . . .
O2 C8 H8B 109.942 no . . .
C7 C8 H8A 109.950 no . . .
C7 C8 H8B 109.958 no . . .
H8A C8 H8B 108.330 no . . .
O2 C9 H9A 110.011 no . . .
O2 C9 H9B 110.018 no . . .
C10 C9 H9A 110.008 no . . .
C10 C9 H9B 110.026 no . . .
H9A C9 H9B 108.386 no . . .
O3 C10 H10A 109.552 no . . .
O3 C10 H10B 109.556 no . . .
C9 C10 H10A 109.543 no . . .
C9 C10 H10B 109.542 no . . .
H10A C10 H10B 108.094 no . . .
O3 C11 H11A 109.765 no . . .
O3 C11 H11B 109.753 no . . .
C12 C11 H11A 109.756 no . . .
C12 C11 H11B 109.755 no . . .
H11A C11 H11B 108.218 no . . .
O4 C12 H12A 110.008 no . . .
O4 C12 H12B 110.008 no . . .
C11 C12 H12A 110.007 no . . .
C11 C12 H12B 109.999 no . . .
H12A C12 H12B 108.395 no . . .
O4 C13 H13A 110.051 no . . .
O4 C13 H13B 110.051 no . . .
C14 C13 H13A 110.062 no . . .
C14 C13 H13B 110.070 no . . .
H13A C13 H13B 108.412 no . . .
O5 C14 H14A 109.454 no . . .
O5 C14 H14B 109.471 no . . .
C13 C14 H14A 109.450 no . . .
C13 C14 H14B 109.469 no . . .
H14A C14 H14B 108.040 no . . .
O5 C15 H15A 108.700 no . . .
O5 C15 H15B 108.700 no . . .
C16 C15 H15A 108.713 no . . .
C16 C15 H15B 108.704 no . . .
H15A C15 H15B 107.624 no . . .
O6 C16 H16A 109.573 no . . .
O6 C16 H16B 109.555 no . . .
C15 C16 H16A 109.567 no . . .
C15 C16 H16B 109.543 no . . .
H16A C16 H16B 108.116 no . . .
C17 C18 H18 119.929 no . . .
C19 C18 H18 119.920 no . . .
C18 C19 H19 119.856 no . . .
C20 C19 H19 119.849 no . . .
C19 C20 H20 120.175 no . . .
C21 C20 H20 120.182 no . . .
C20 C21 H21 119.405 no . . .
C22 C21 H21 119.416 no . . .
C23 C24 H24 120.093 no . . .
C25 C24 H24 120.086 no . . .
C24 C25 H25 119.569 no . . .
C26 C25 H25 119.554 no . . .
C25 C26 H26 119.940 no . . .
C27 C26 H26 119.936 no . . .
C26 C27 H27 120.000 no . . .
C28 C27 H27 120.000 no . . .
C23 C28 H28 119.708 no . . .
C27 C28 H28 119.712 no . . .
Cl2 C29 H29A 109.697 no . . .
Cl2 C29 H29B 109.708 no . . .
H29A C29 H29B 108.196 no . . .
H29A C29 Cl3 109.685 no . . .
H29B C29 Cl3 109.706 no . . .
Cl2 C29A H29C 105.951 no . . .
Cl2 C29A H29D 105.952 no . . .
Cl3 C29A H29C 105.962 no . . .
Cl3 C29A H29D 105.953 no . . .
H29C C29A H29D 106.250 no . . .

loop_
_geom_bond_atom_site_label_1
_geom_bond_atom_site_label_2
_geom_bond_distance
_geom_bond_publ_flag
_geom_bond_site_symmetry_1
_geom_bond_site_symmetry_2
Pt1 As1 2.4053(11) yes . .
Pt1 As1 2.4053(11) yes . 7_666
Pt1 Cl1 2.3142(18) yes . .
Pt1 Cl1 2.3142(18) yes . 7_666
As1 C1 1.938(6) yes . .
As1 C22 1.934(6) yes . .
As1 C23 1.927(6) yes . .
K1 F2 2.875(5) yes . .
K1 F4 2.765(5) yes . .
K1 O1 2.850(5) yes . .
K1 O2 2.669(4) yes . .
K1 O3 2.821(5) yes . .
K1 O4 2.676(5) yes . .
K1 O5 2.723(5) yes . .
P1 F1 1.576(5) yes . .
P1 F2 1.614(5) yes . .
P1 F3 1.557(5) yes . .
P1 F4 1.629(4) yes . .
P1 F5 1.596(7) yes . .
P1 F6 1.591(6) yes . .
O1 C6 1.401(8) yes . .
O1 C7 1.438(7) yes . .
O2 C8 1.425(8) yes . .
O2 C9 1.453(8) yes . .
O3 C10 1.425(7) yes . .
O3 C11 1.426(8) yes . .
O4 C12 1.421(8) yes . .
O4 C13 1.424(8) yes . .
O5 C14 1.410(10) yes . .
O5 C15 1.405(9) yes . .
O6 C16 1.445(7) yes . .
O6 C17 1.378(7) yes . .
C1 C2 1.395(9) yes . .
C1 C6 1.385(8) yes . .
C2 C3 1.379(10) yes . .
C3 C4 1.376(10) yes . .
C4 C5 1.379(10) yes . .
C5 C6 1.383(10) yes . .
C7 C8 1.496(10) yes . .
C9 C10 1.497(9) yes . .
C11 C12 1.491(9) yes . .
C13 C14 1.511(11) yes . .
C15 C16 1.498(11) yes . .
C17 C18 1.377(9) yes . .
C17 C22 1.427(7) yes . .
C18 C19 1.399(9) yes . .
C19 C20 1.384(8) yes . .
C20 C21 1.393(9) yes . .
C21 C22 1.380(8) yes . .
C23 C24 1.398(8) yes . .
C23 C28 1.406(9) yes . .
C24 C25 1.397(9) yes . .
C25 C26 1.371(10) yes . .
C26 C27 1.382(10) yes . .
C27 C28 1.390(9) yes . .
Cl2 C29 1.732(19) yes . .
Cl2 C29A 1.74(3) yes . .
C29 Cl3 1.819(19) yes . .
Cl3 C29A 1.53(4) yes . .
C2 H2 0.930 no . .
C3 H3 0.930 no . .
C4 H4 0.930 no . .
C5 H5 0.930 no . .
C7 H7A 0.970 no . .
C7 H7B 0.970 no . .
C8 H8A 0.970 no . .
C8 H8B 0.970 no . .
C9 H9A 0.970 no . .
C9 H9B 0.970 no . .
C10 H10A 0.970 no . .
C10 H10B 0.970 no . .
C11 H11A 0.970 no . .
C11 H11B 0.970 no . .
C12 H12A 0.970 no . .
C12 H12B 0.970 no . .
C13 H13A 0.970 no . .
C13 H13B 0.970 no . .
C14 H14A 0.970 no . .
C14 H14B 0.970 no . .
C15 H15A 0.970 no . .
C15 H15B 0.970 no . .
C16 H16A 0.970 no . .
C16 H16B 0.970 no . .
C18 H18 0.930 no . .
C19 H19 0.930 no . .
C20 H20 0.930 no . .
C21 H21 0.930 no . .
C24 H24 0.930 no . .
C25 H25 0.930 no . .
C26 H26 0.930 no . .
C27 H27 0.930 no . .
C28 H28 0.930 no . .
C29 H29A 0.970 no . .
C29 H29B 0.970 no . .
C29A H29C 0.970 no . .
C29A H29D 0.970 no . .

loop_
_geom_contact_atom_site_label_1
_geom_contact_atom_site_label_2
_geom_contact_distance
_geom_contact_publ_flag
_geom_contact_site_symmetry_1
_geom_contact_site_symmetry_2
Pt1 C23 3.551(5) no . 7_666
As1 O1 2.944(5) no . .
As1 O6 3.044(4) no . .
K1 F6 3.219(6) no . .
K1 C17 3.435(7) no . .
K1 C18 3.364(7) no . .
Cl1 O1 3.488(5) no . 7_666
Cl1 C1 3.358(5) no . 7_666
Cl1 C6 3.379(6) no . 7_666
Cl1 C7 3.499(7) no . 7_666
Cl1 C21 3.438(6) no . .
F2 C5 3.554(8) no . .
F4 C5 3.560(8) no . .
F4 C7 3.258(8) no . .
F5 C5 3.571(9) no . .
O1 C17 3.529(8) no . .
O1 C21 3.450(8) no . .
O1 C22 3.004(8) no . .
O5 O6 3.008(7) no . .
O5 C17 3.359(8) no . .
O5 C18 3.259(8) no . .
O6 C1 3.058(8) no . .
O6 C23 3.362(8) no . .
O6 C24 3.084(9) no . .
C1 C4 2.768(10) no . .
C1 C7 3.564(8) no . .
C1 C17 3.510(9) no . .
C2 C5 2.773(9) no . .
C2 C23 3.217(9) no . .
C2 C28 3.524(10) no . .
C3 C6 2.756(9) no . .
C5 C7 2.984(9) no . .
C6 C22 3.516(10) no . .
C14 C16 3.189(11) no . .
C15 C17 3.312(9) no . .
C16 C18 2.928(9) no . .
C17 C20 2.789(9) no . .
C17 C24 3.578(9) no . .
C18 C21 2.779(8) no . .
C19 C22 2.792(9) no . .
C22 C24 3.463(9) no . .
C23 C26 2.796(9) no . .
C24 C27 2.782(10) no . .
C25 C28 2.766(9) no . .
F1 C9 3.387(8) no . 7_656
F1 C10 3.510(7) no . 7_656
F1 C25 3.408(8) no . 4_565
F1 C29 3.06(2) no . 7_656
F2 C14 3.531(9) no . 2_655
F3 C13 3.345(8) no . 2_655
F3 C14 3.425(9) no . 2_655
F3 C29 3.35(2) no . 7_656
F3 C29A 3.45(5) no . 5_445
F4 C9 3.233(8) no . 7_656
F4 C10 3.319(7) no . 7_656
F5 C3 3.260(10) no . 3_666
F5 C4 3.322(10) no . 3_666
F6 C9 3.444(7) no . 7_656
F6 C29 3.57(2) no . 7_656
O3 C9 3.496(8) no . 7_656
C3 F5 3.260(10) no . 3_666
C4 F5 3.322(10) no . 3_666
C4 C14 3.554(11) no . 4_565
C9 F1 3.387(8) no . 7_656
C9 F4 3.233(8) no . 7_656
C9 F6 3.444(7) no . 7_656
C9 O3 3.496(8) no . 7_656
C10 F1 3.510(7) no . 7_656
C10 F4 3.319(7) no . 7_656
C11 C20 3.547(10) no . 6_645
C11 C21 3.428(9) no . 6_645
C12 C20 3.560(10) no . 6_645
C13 F3 3.345(8) no . 2_655
C14 F2 3.531(9) no . 2_655
C14 F3 3.425(9) no . 2_655
C14 C4 3.554(11) no . 4_564
C20 C11 3.547(10) no . 6_655
C20 C12 3.560(10) no . 6_655
C21 C11 3.428(9) no . 6_655
C25 F1 3.408(8) no . 4_564
C29 F1 3.06(2) no . 7_656
C29 F3 3.35(2) no . 7_656
C29 F6 3.57(2) no . 7_656
C29A F3 3.45(5) no . 5_555
Pt1 H21 3.1198 no . .
Pt1 H21 3.1198 no . 7_666
Pt1 H28 3.1582 no . .
Pt1 H28 3.1582 no . 7_666
As1 H2 3.0204 no . .
As1 H21 2.9167 no . .
As1 H24 3.0739 no . .
As1 H28 2.8710 no . .
K1 H7A 3.2359 no . .
K1 H12B 3.4941 no . .
K1 H13A 3.4740 no . .
K1 H18 3.5477 no . .
Cl1 H7B 2.7600 no . 7_666
Cl1 H21 2.8090 no . .
P1 H5 3.5386 no . .
F2 H5 3.1107 no . .
F2 H13A 3.3580 no . .
F2 H15A 3.5722 no . .
F4 H5 2.7980 no . .
F4 H7A 2.3926 no . .
F5 H5 2.7750 no . .
F6 H12B 2.9018 no . .
F6 H13A 3.0868 no . .
O1 H5 2.6544 no . .
O1 H8A 2.5653 no . .
O1 H8B 3.2115 no . .
O2 H7A 2.5831 no . .
O2 H7B 3.2169 no . .
O2 H10A 2.6821 no . .
O2 H10B 3.2258 no . .
O3 H9A 2.7016 no . .
O3 H9B 3.2272 no . .
O3 H12A 3.2182 no . .
O3 H12B 2.5408 no . .
O4 H11A 3.1988 no . .
O4 H11B 2.5146 no . .
O4 H14A 2.6019 no . .
O4 H14B 3.2140 no . .
O4 H18 3.1971 no . .
O5 H13A 2.6447 no . .
O5 H13B 3.2356 no . .
O5 H16A 2.5866 no . .
O5 H16B 3.2430 no . .
O5 H18 2.8152 no . .
O6 H15A 2.5336 no . .
O6 H15B 3.2324 no . .
O6 H18 2.6618 no . .
O6 H24 2.4667 no . .
C1 H3 3.2473 no . .
C1 H5 3.2531 no . .
C1 H28 3.5987 no . .
C2 H4 3.2186 no . .
C2 H28 3.5100 no . .
C3 H5 3.2393 no . .
C4 H2 3.2207 no . .
C5 H3 3.2367 no . .
C5 H7A 2.8419 no . .
C5 H7B 3.0926 no . .
C6 H2 3.2312 no . .
C6 H4 3.2160 no . .
C6 H7A 2.7265 no . .
C6 H7B 2.6240 no . .
C7 H5 2.7979 no . .
C8 H9A 2.7132 no . .
C8 H9B 2.5173 no . .
C8 H27 3.5738 no . 7_666
C8 H28 3.4225 no . 7_666
C9 H8A 2.7357 no . .
C9 H8B 2.4853 no . .
C10 H11A 2.6566 no . .
C10 H11B 2.4695 no . .
C10 H19 3.5986 no . .
C10 H20 3.4093 no . .
C11 H10A 2.5659 no . .
C11 H10B 2.5420 no . .
C12 H13A 2.6556 no . .
C12 H13B 2.5491 no . .
C13 H12A 2.5523 no . .
C13 H12B 2.6486 no . .
C14 H15A 3.1284 no . .
C14 H15B 2.3986 no . .
C14 H16A 2.9397 no . .
C14 H18 2.9911 no . .
C15 H14A 2.6402 no . .
C15 H14B 2.4995 no . .
C15 H18 3.2305 no . .
C16 H14A 3.0012 no . .
C16 H14B 3.4901 no . .
C16 H18 2.6442 no . .
C16 H24 3.2171 no . .
C17 H15A 3.5637 no . .
C17 H16A 2.5296 no . .
C17 H16B 3.1744 no . .
C17 H19 3.2418 no . .
C17 H21 3.2581 no . .
C17 H24 2.8796 no . .
C18 H14A 3.2669 no . .
C18 H16A 2.5572 no . .
C18 H20 3.2535 no . .
C19 H10A 2.8888 no . .
C19 H11B 3.3673 no . .
C19 H21 3.2367 no . .
C20 H10A 2.7776 no . .
C20 H18 3.2500 no . .
C21 H8A 3.2334 no . .
C21 H19 3.2406 no . .
C22 H18 3.2700 no . .
C22 H20 3.2513 no . .
C22 H24 3.0299 no . .
C23 H2 2.7228 no . .
C23 H25 3.2554 no . .
C23 H27 3.2659 no . .
C24 H2 3.4376 no . .
C24 H26 3.2456 no . .
C24 H28 3.2513 no . .
C25 H27 3.2241 no . .
C26 H24 3.2427 no . .
C26 H28 3.2375 no . .
C27 H8A 3.4131 no . 7_666
C27 H8B 3.4557 no . 7_666
C27 H25 3.2231 no . .
C28 H2 2.8549 no . .
C28 H8A 3.1065 no . 7_666
C28 H24 3.2546 no . .
C28 H26 3.2401 no . .
H2 H3 2.3078 no . .
H2 H28 2.9707 no . .
H3 H4 2.2999 no . .
H4 H5 2.3102 no . .
H5 H7A 2.3666 no . .
H5 H7B 2.9808 no . .
H7A H8A 2.8278 no . .
H7A H8B 2.3473 no . .
H7B H8A 2.3443 no . .
H7B H8B 2.3451 no . .
H8A H9A 3.2301 no . .
H8A H9B 2.5291 no . .
H8A H21 2.8967 no . .
H8A H27 3.1562 no . 7_666
H8A H28 2.5616 no . 7_666
H8B H9A 2.4723 no . .
H8B H9B 2.5467 no . .
H8B H27 3.0646 no . 7_666
H8B H28 3.5074 no . 7_666
H9A H10A 2.8153 no . .
H9A H10B 2.2796 no . .
H9B H10A 2.2753 no . .
H9B H10B 2.4003 no . .
H9B H20 3.3476 no . .
H9B H27 3.5057 no . 7_666
H10A H11A 3.0053 no . .
H10A H11B 2.3005 no . .
H10A H19 2.7370 no . .
H10A H20 2.5310 no . .
H10B H11A 2.4770 no . .
H10B H11B 2.6807 no . .
H11A H12A 2.2936 no . .
H11A H12B 2.3781 no . .
H11B H12A 2.3753 no . .
H11B H12B 2.8186 no . .
H11B H19 2.7948 no . .
H12A H13A 2.9128 no . .
H12A H13B 2.3337 no . .
H12B H13A 2.5550 no . .
H12B H13B 2.8969 no . .
H13A H14A 2.8324 no . .
H13A H14B 2.3379 no . .
H13B H14A 2.3318 no . .
H13B H14B 2.3612 no . .
H14A H15A 3.5433 no . .
H14A H15B 2.6915 no . .
H14A H16A 2.4719 no . .
H14A H18 2.4140 no . .
H14B H15A 3.2278 no . .
H14B H15B 2.1560 no . .
H14B H16A 3.3119 no . .
H15A H16A 2.8086 no . .
H15A H16B 2.3851 no . .
H15B H16A 2.3942 no . .
H15B H16B 2.2493 no . .
H16A H18 2.0551 no . .
H16A H24 3.4716 no . .
H16B H18 3.4963 no . .
H16B H24 3.0507 no . .
H18 H19 2.3256 no . .
H19 H20 2.3143 no . .
H20 H21 2.3175 no . .
H21 H28 3.3822 no . 7_666
H24 H25 2.3220 no . .
H25 H26 2.2942 no . .
H26 H27 2.3115 no . .
H27 H28 2.3159 no . .
K1 H9A 3.5618 no . 7_656
Cl1 H11B 3.0580 no . 6_655
Cl1 H12A 3.4632 no . 6_655
Cl1 H19 3.1582 no . 6_655
P1 H9B 3.5563 no . 7_656
P1 H14B 3.3457 no . 2_655
P1 H29A 3.3960 no . 7_656
P1 H29B 3.5130 no . 7_656
F1 H9A 3.5176 no . 7_656
F1 H9B 2.7510 no . 7_656
F1 H10A 3.5867 no . 7_656
F1 H10B 3.0201 no . 7_656
F1 H25 2.5306 no . 4_565
F1 H29A 2.7742 no . 7_656
F1 H29B 2.5940 no . 7_656
F2 H14B 2.6247 no . 2_655
F2 H15B 3.1532 no . 2_655
F3 H13A 3.1190 no . 2_655
F3 H13B 3.0406 no . 2_655
F3 H14B 2.6964 no . 2_655
F3 H29A 2.9955 no . 7_656
F3 H29B 2.8359 no . 7_656
F3 H29C 2.9878 no . 5_445
F3 H29D 2.9735 no . 5_445
F4 H9A 2.7880 no . 7_656
F4 H9B 3.1696 no . 7_656
F4 H10B 2.5974 no . 7_656
F5 H3 2.6372 no . 3_666
F5 H4 2.7563 no . 3_666
F5 H14B 2.9377 no . 2_655
F5 H16A 3.2955 no . 4_565
F5 H16B 3.0126 no . 4_565
F6 H9A 3.0793 no . 7_656
F6 H9B 2.9130 no . 7_656
F6 H27 3.2174 no . 1_545
F6 H29A 2.7410 no . 7_656
F6 H29B 3.5668 no . 7_656
O2 H9A 2.9876 no . 7_656
O3 H8B 2.9058 no . 7_656
O3 H9A 2.6405 no . 7_656
C2 H29C 3.1210 no . 7_666
C3 H14A 3.5619 no . 4_565
C3 H15B 3.4940 no . 2_655
C3 H16B 2.9815 no . 2_655
C3 H29C 2.9544 no . 7_666
C4 H4 3.4071 no . 3_666
C4 H14A 2.8836 no . 4_565
C4 H14B 3.3163 no . 4_565
C4 H15B 3.0479 no . 2_655
C4 H16B 3.2475 no . 2_655
C5 H14A 3.0288 no . 4_565
C5 H15B 3.5656 no . 2_655
C5 H16A 3.2673 no . 4_565
C7 H18 3.3155 no . 4_565
C7 H19 3.5654 no . 4_565
C8 H11A 3.5165 no . 7_656
C9 H9A 2.9610 no . 7_656
C10 H9A 3.2552 no . 7_656
C10 H24 3.3799 no . 6_645
C11 H8B 3.1247 no . 7_656
C12 H8B 3.5302 no . 7_656
C12 H20 3.4898 no . 6_645
C12 H26 3.4404 no . 1_545
C14 H4 3.3600 no . 4_564
C15 H15A 2.9869 no . 2_655
C15 H15B 3.5335 no . 2_655
C16 H3 3.4695 no . 2_655
C16 H4 3.5391 no . 2_655
C16 H5 3.5249 no . 4_564
C17 H11A 3.2814 no . 6_655
C18 H7A 3.5033 no . 4_564
C18 H7B 2.9846 no . 4_564
C18 H11A 3.2145 no . 6_655
C19 H7B 3.0336 no . 4_564
C19 H11A 3.0127 no . 6_655
C20 H11A 2.8920 no . 6_655
C20 H12A 2.8907 no . 6_655
C21 H11A 2.9616 no . 6_655
C21 H11B 3.2645 no . 6_655
C21 H12A 2.9727 no . 6_655
C22 H11A 3.1491 no . 6_655
C22 H11B 3.3264 no . 6_655
C24 H10A 3.2018 no . 6_655
C24 H10B 3.4361 no . 6_655
C24 H11B 3.5020 no . 6_655
C25 H10A 3.2280 no . 6_655
C25 H20 2.9911 no . 6_655
C26 H12A 3.5340 no . 1_565
C26 H12B 3.3873 no . 1_565
C26 H20 2.9958 no . 6_655
C27 H12B 3.2830 no . 1_565
C27 H29A 3.0936 no . 7_666
H2 Cl2 3.2439 no . 7_666
H2 C29A 3.4184 no . 7_666
H2 H29C 2.9655 no . 7_666
H3 F5 2.6372 no . 3_666
H3 C16 3.4695 no . 2_655
H3 H16B 2.5336 no . 2_655
H3 Cl2 3.3934 no . 7_666
H3 C29A 3.4276 no . 7_666
H3 H29C 2.6533 no . 7_666
H4 F5 2.7563 no . 3_666
H4 C4 3.4071 no . 3_666
H4 C14 3.3600 no . 4_565
H4 C16 3.5391 no . 2_655
H4 H4 2.5764 no . 3_666
H4 H5 3.5033 no . 3_666
H4 H14A 2.8621 no . 4_565
H4 H14B 2.9398 no . 4_565
H4 H15B 2.8994 no . 2_655
H4 H15B 3.4199 no . 4_565
H4 H16A 3.4865 no . 2_655
H4 H16A 3.4755 no . 4_565
H4 H16B 3.0202 no . 2_655
H5 C16 3.5249 no . 4_565
H5 H4 3.5033 no . 3_666
H5 H14A 3.1239 no . 4_565
H5 H16A 2.6387 no . 4_565
H5 H18 3.3604 no . 4_565
H7A C18 3.5033 no . 4_565
H7A H10B 2.9685 no . 7_656
H7A H11A 3.3972 no . 7_656
H7A H16A 3.4495 no . 4_565
H7A H18 3.1592 no . 4_565
H7B C18 2.9846 no . 4_565
H7B C19 3.0336 no . 4_565
H7B H18 2.6005 no . 4_565
H7B H19 2.6854 no . 4_565
H8B O3 2.9058 no . 7_656
H8B C11 3.1247 no . 7_656
H8B C12 3.5302 no . 7_656
H8B H10B 3.3870 no . 7_656
H8B H11A 2.6786 no . 7_656
H8B H12B 2.9985 no . 7_656
H9A K1 3.5618 no . 7_656
H9A F1 3.5176 no . 7_656
H9A F4 2.7880 no . 7_656
H9A F6 3.0793 no . 7_656
H9A O2 2.9876 no . 7_656
H9A O3 2.6405 no . 7_656
H9A C9 2.9610 no . 7_656
H9A C10 3.2552 no . 7_656
H9A H9A 2.4480 no . 7_656
H9A H10B 3.5700 no . 7_656
H9A H12B 3.5818 no . 7_656
H9B P1 3.5563 no . 7_656
H9B F1 2.7510 no . 7_656
H9B F4 3.1696 no . 7_656
H9B F6 2.9130 no . 7_656
H9B H29A 3.3332 no . .
H10A F1 3.5867 no . 7_656
H10A C24 3.2018 no . 6_645
H10A C25 3.2280 no . 6_645
H10A H24 3.0190 no . 6_645
H10A H25 3.0700 no . 6_645
H10B F1 3.0201 no . 7_656
H10B F4 2.5974 no . 7_656
H10B C24 3.4361 no . 6_645
H10B H7A 2.9685 no . 7_656
H10B H8B 3.3870 no . 7_656
H10B H9A 3.5700 no . 7_656
H10B H24 2.8452 no . 6_645
H10B H25 3.3851 no . 6_645
H11A C8 3.5165 no . 7_656
H11A C17 3.2814 no . 6_645
H11A C18 3.2145 no . 6_645
H11A C19 3.0127 no . 6_645
H11A C20 2.8920 no . 6_645
H11A C21 2.9616 no . 6_645
H11A C22 3.1491 no . 6_645
H11A H7A 3.3972 no . 7_656
H11A H8B 2.6786 no . 7_656
H11A H19 3.4905 no . 6_645
H11A H20 3.3242 no . 6_645
H11A H21 3.4282 no . 6_645
H11A H24 3.5027 no . 6_645
H11B Cl1 3.0580 no . 6_645
H11B C21 3.2645 no . 6_645
H11B C22 3.3264 no . 6_645
H11B C24 3.5020 no . 6_645
H11B H21 3.3915 no . 6_645
H11B H24 3.2086 no . 6_645
H12A Cl1 3.4632 no . 6_645
H12A C20 2.8907 no . 6_645
H12A C21 2.9727 no . 6_645
H12A C26 3.5340 no . 1_545
H12A H20 2.7129 no . 6_645
H12A H21 2.8551 no . 6_645
H12A H26 2.9950 no . 1_545
H12A Cl3 3.4573 no . 6_645
H12B C26 3.3873 no . 1_545
H12B C27 3.2830 no . 1_545
H12B H8B 2.9985 no . 7_656
H12B H9A 3.5818 no . 7_656
H12B H26 2.9776 no . 1_545
H12B H27 2.7744 no . 1_545
H13A F3 3.1190 no . 2_655
H13B F3 3.0406 no . 2_655
H13B H26 3.5857 no . 1_545
H13B Cl3 3.3440 no . 6_645
H13B C29A 3.2868 no . 6_645
H13B H29C 2.6830 no . 6_645
H13B H29D 3.2751 no . 6_645
H14A C3 3.5619 no . 4_564
H14A C4 2.8836 no . 4_564
H14A C5 3.0288 no . 4_564
H14A H4 2.8621 no . 4_564
H14A H5 3.1239 no . 4_564
H14B P1 3.3457 no . 2_655
H14B F2 2.6247 no . 2_655
H14B F3 2.6964 no . 2_655
H14B F5 2.9377 no . 2_655
H14B C4 3.3163 no . 4_564
H14B H4 2.9398 no . 4_564
H15A C15 2.9869 no . 2_655
H15A H15A 2.3795 no . 2_655
H15A H15B 2.7127 no . 2_655
H15B F2 3.1532 no . 2_655
H15B C3 3.4940 no . 2_655
H15B C4 3.0479 no . 2_655
H15B C5 3.5656 no . 2_655
H15B C15 3.5335 no . 2_655
H15B H4 2.8994 no . 2_655
H15B H4 3.4199 no . 4_564
H15B H15A 2.7127 no . 2_655
H16A F5 3.2955 no . 4_564
H16A C5 3.2673 no . 4_564
H16A H4 3.4865 no . 2_655
H16A H4 3.4755 no . 4_564
H16A H5 2.6387 no . 4_564
H16A H7A 3.4495 no . 4_564
H16B F5 3.0126 no . 4_564
H16B C3 2.9815 no . 2_655
H16B C4 3.2475 no . 2_655
H16B H3 2.5336 no . 2_655
H16B H4 3.0202 no . 2_655
H18 C7 3.3155 no . 4_564
H18 H5 3.3604 no . 4_564
H18 H7A 3.1592 no . 4_564
H18 H7B 2.6005 no . 4_564
H19 Cl1 3.1582 no . 6_645
H19 C7 3.5654 no . 4_564
H19 H7B 2.6854 no . 4_564
H19 H11A 3.4905 no . 6_655
H20 C12 3.4898 no . 6_655
H20 C25 2.9911 no . 6_645
H20 C26 2.9958 no . 6_645
H20 H11A 3.3242 no . 6_655
H20 H12A 2.7129 no . 6_655
H20 H25 2.9981 no . 6_645
H20 H26 3.0120 no . 6_645
H20 Cl3 3.1837 no . .
H21 H11A 3.4282 no . 6_655
H21 H11B 3.3915 no . 6_655
H21 H12A 2.8551 no . 6_655
H21 Cl3 3.2518 no . .
H24 C10 3.3799 no . 6_655
H24 H10A 3.0190 no . 6_655
H24 H10B 2.8452 no . 6_655
H24 H11A 3.5027 no . 6_655
H24 H11B 3.2086 no . 6_655
H25 F1 2.5306 no . 4_564
H25 H10A 3.0700 no . 6_655
H25 H10B 3.3851 no . 6_655
H25 H20 2.9981 no . 6_655
H25 Cl2 3.3923 no . 8_464
H25 H29B 3.2680 no . 6_655
H25 Cl3 3.4776 no . 6_655
H26 C12 3.4404 no . 1_565
H26 H12A 2.9950 no . 1_565
H26 H12B 2.9776 no . 1_565
H26 H13B 3.5857 no . 1_565
H26 H20 3.0120 no . 6_655
H26 Cl2 3.4933 no . 8_464
H26 Cl3 3.4315 no . 6_655
H26 H29D 3.4346 no . 6_655
H27 F6 3.2174 no . 1_565
H27 H12B 2.7744 no . 1_565
H27 C29 3.2204 no . 7_666
H27 H29A 2.4294 no . 7_666
H28 H29A 3.4442 no . 7_666
H28 Cl3 3.1485 no . 7_666
Cl2 H2 3.2439 no . 7_666
Cl2 H3 3.3934 no . 7_666
Cl2 H25 3.3923 no . 8_565
Cl2 H26 3.4933 no . 8_565
Cl2 H29B 2.9104 no . 3_766
Cl2 H29D 2.9329 no . 3_766
C29 H27 3.2204 no . 7_666
C29 H29B 3.2467 no . 3_766
H29A P1 3.3960 no . 7_656
H29A F1 2.7742 no . 7_656
H29A F3 2.9955 no . 7_656
H29A F6 2.7410 no . 7_656
H29A C27 3.0936 no . 7_666
H29A H9B 3.3332 no . .
H29A H27 2.4294 no . 7_666
H29A H28 3.4442 no . 7_666
H29B P1 3.5130 no . 7_656
H29B F1 2.5940 no . 7_656
H29B F3 2.8359 no . 7_656
H29B F6 3.5668 no . 7_656
H29B H25 3.2680 no . 6_645
H29B Cl2 2.9104 no . 3_766
H29B C29 3.2467 no . 3_766
H29B H29B 2.7875 no . 3_766
Cl3 H12A 3.4573 no . 6_655
Cl3 H13B 3.3440 no . 6_655
Cl3 H20 3.1837 no . .
Cl3 H21 3.2518 no . .
Cl3 H25 3.4776 no . 6_645
Cl3 H26 3.4315 no . 6_645
Cl3 H28 3.1485 no . 7_666
C29A H2 3.4184 no . 7_666
C29A H3 3.4276 no . 7_666
C29A H13B 3.2868 no . 6_655
C29A H29D 3.3109 no . 3_766
H29C F3 2.9878 no . 5_555
H29C C2 3.1210 no . 7_666
H29C C3 2.9544 no . 7_666
H29C H2 2.9655 no . 7_666
H29C H3 2.6533 no . 7_666
H29C H13B 2.6830 no . 6_655
H29D F3 2.9735 no . 5_555
H29D H13B 3.2751 no . 6_655
H29D H26 3.4346 no . 6_645
H29D Cl2 2.9329 no . 3_766
H29D C29A 3.3109 no . 3_766
H29D H29D 2.7735 no . 3_766

loop_
_geom_torsion_atom_site_label_1
_geom_torsion_atom_site_label_2
_geom_torsion_atom_site_label_3
_geom_torsion_atom_site_label_4
_geom_torsion
_geom_torsion_publ_flag
_geom_torsion_site_symmetry_1
_geom_torsion_site_symmetry_2
_geom_torsion_site_symmetry_3
_geom_torsion_site_symmetry_4
Cl1 Pt1 As1 C1 -178.13(5) no . . . .
Cl1 Pt1 As1 C22 59.18(5) no . . . .
Cl1 Pt1 As1 C23 -63.74(5) no . . . .
Cl1 Pt1 As1 C1 1.87(5) no 7_666 . . .
Cl1 Pt1 As1 C22 -120.82(5) no 7_666 . . .
Cl1 Pt1 As1 C23 116.26(5) no 7_666 . . .
Cl1 Pt1 As1 C1 -1.87(5) no . . 7_666 7_666
Cl1 Pt1 As1 C22 120.82(5) no . . 7_666 7_666
Cl1 Pt1 As1 C23 -116.26(5) no . . 7_666 7_666
Cl1 Pt1 As1 C1 178.13(5) no 7_666 . 7_666 7_666
Cl1 Pt1 As1 C22 -59.18(5) no 7_666 . 7_666 7_666
Cl1 Pt1 As1 C23 63.74(5) no 7_666 . 7_666 7_666
Pt1 As1 C1 C2 102.8(3) no . . . .
Pt1 As1 C1 C6 -69.8(4) no . . . .
Pt1 As1 C22 C17 173.8(3) no . . . .
Pt1 As1 C22 C21 -0.7(5) no . . . .
Pt1 As1 C23 C24 142.6(4) no . . . .
Pt1 As1 C23 C28 -38.4(4) no . . . .
C1 As1 C22 C17 47.0(5) no . . . .
C1 As1 C22 C21 -127.4(4) no . . . .
C22 As1 C1 C2 -130.3(4) no . . . .
C22 As1 C1 C6 57.1(4) no . . . .
C1 As1 C23 C24 -95.9(5) no . . . .
C1 As1 C23 C28 83.1(4) no . . . .
C23 As1 C1 C2 -15.6(4) no . . . .
C23 As1 C1 C6 171.8(4) no . . . .
C22 As1 C23 C24 16.7(5) no . . . .
C22 As1 C23 C28 -164.2(4) no . . . .
C23 As1 C22 C17 -63.1(5) no . . . .
C23 As1 C22 C21 122.4(4) no . . . .
F2 K1 F4 P1 26.39(18) no . . . .
F4 K1 F2 P1 -26.10(18) no . . . .
F2 K1 O1 C6 -37.7(3) no . . . .
F2 K1 O1 C7 86.3(2) no . . . .
O1 K1 F2 P1 -94.6(2) no . . . .
F2 K1 O2 C8 -57.4(3) no . . . .
F2 K1 O2 C9 115.9(3) no . . . .
O2 K1 F2 P1 -37.6(3) no . . . .
F2 K1 O3 C10 -147.3(2) no . . . .
F2 K1 O3 C11 85.3(3) no . . . .
O3 K1 F2 P1 37.4(3) no . . . .
F2 K1 O4 C12 -98.0(3) no . . . .
F2 K1 O4 C13 30.0(3) no . . . .
O4 K1 F2 P1 98.5(2) no . . . .
F2 K1 O5 C14 -105.8(3) no . . . .
F2 K1 O5 C15 90.6(4) no . . . .
O5 K1 F2 P1 155.2(3) no . . . .
F4 K1 O1 C6 -81.3(2) no . . . .
F4 K1 O1 C7 42.6(2) no . . . .
O1 K1 F4 P1 137.0(2) no . . . .
F4 K1 O2 C8 -65.9(3) no . . . .
F4 K1 O2 C9 107.4(3) no . . . .
O2 K1 F4 P1 -162.7(2) no . . . .
F4 K1 O3 C10 -106.0(2) no . . . .
F4 K1 O3 C11 126.6(2) no . . . .
O3 K1 F4 P1 -105.9(2) no . . . .
F4 K1 O4 C12 -54.0(3) no . . . .
F4 K1 O4 C13 74.0(3) no . . . .
O4 K1 F4 P1 -44.0(3) no . . . .
F4 K1 O5 C14 -106.9(3) no . . . .
F4 K1 O5 C15 89.5(4) no . . . .
O5 K1 F4 P1 27.8(3) no . . . .
O1 K1 O2 C8 17.2(2) no . . . .
O1 K1 O2 C9 -169.5(4) no . . . .
O2 K1 O1 C6 -167.8(3) no . . . .
O2 K1 O1 C7 -43.8(2) no . . . .
O1 K1 O3 C10 -23.5(3) no . . . .
O1 K1 O3 C11 -151.0(2) no . . . .
O3 K1 O1 C6 -174.3(2) no . . . .
O3 K1 O1 C7 -50.3(3) no . . . .
O1 K1 O5 C14 163.1(3) no . . . .
O1 K1 O5 C15 -0.5(4) no . . . .
O5 K1 O1 C6 35.1(3) no . . . .
O5 K1 O1 C7 159.0(2) no . . . .
O2 K1 O3 C10 -30.1(2) no . . . .
O2 K1 O3 C11 -157.5(3) no . . . .
O3 K1 O2 C8 -169.5(3) no . . . .
O3 K1 O2 C9 3.9(3) no . . . .
O2 K1 O4 C12 43.6(3) no . . . .
O2 K1 O4 C13 171.6(2) no . . . .
O4 K1 O2 C8 174.3(2) no . . . .
O4 K1 O2 C9 -12.4(4) no . . . .
O2 K1 O5 C14 101.4(5) no . . . .
O2 K1 O5 C15 -62.2(7) no . . . .
O5 K1 O2 C8 89.1(5) no . . . .
O5 K1 O2 C9 -97.6(5) no . . . .
O3 K1 O4 C12 27.9(2) no . . . .
O3 K1 O4 C13 155.9(3) no . . . .
O4 K1 O3 C10 133.9(3) no . . . .
O4 K1 O3 C11 6.4(2) no . . . .
O3 K1 O5 C14 14.2(4) no . . . .
O3 K1 O5 C15 -149.4(3) no . . . .
O5 K1 O3 C10 123.5(2) no . . . .
O5 K1 O3 C11 -3.9(3) no . . . .
O4 K1 O5 C14 3.8(3) no . . . .
O4 K1 O5 C15 -159.7(4) no . . . .
O5 K1 O4 C12 -161.9(3) no . . . .
O5 K1 O4 C13 -33.9(2) no . . . .
F1 P1 F4 K1 145.3(3) no . . . .
F3 P1 F2 K1 -148.2(3) no . . . .
F2 P1 F4 K1 -35.4(2) no . . . .
F4 P1 F2 K1 33.1(2) no . . . .
F5 P1 F2 K1 121.8(3) no . . . .
F6 P1 F2 K1 -55.3(2) no . . . .
F5 P1 F4 K1 -123.5(3) no . . . .
F6 P1 F4 K1 54.5(2) no . . . .
K1 O1 C6 C1 -108.4(4) no . . . .
K1 O1 C6 C5 68.1(5) no . . . .
K1 O1 C7 C8 71.6(4) no . . . .
C6 O1 C7 C8 -171.9(4) no . . . .
C7 O1 C6 C1 139.4(5) no . . . .
C7 O1 C6 C5 -44.2(7) no . . . .
K1 O2 C8 C7 12.2(6) no . . . .
K1 O2 C9 C10 20.6(6) no . . . .
C8 O2 C9 C10 -165.7(5) no . . . .
C9 O2 C8 C7 -161.9(4) no . . . .
K1 O3 C10 C9 54.0(5) no . . . .
K1 O3 C11 C12 -38.3(5) no . . . .
C10 O3 C11 C12 -166.7(4) no . . . .
C11 O3 C10 C9 -178.3(4) no . . . .
K1 O4 C12 C11 -60.8(5) no . . . .
K1 O4 C13 C14 61.1(6) no . . . .
C12 O4 C13 C14 -172.2(5) no . . . .
C13 O4 C12 C11 173.0(5) no . . . .
K1 O5 C14 C13 24.7(7) no . . . .
K1 O5 C15 C16 75.3(7) no . . . .
C14 O5 C15 C16 -88.8(7) no . . . .
C15 O5 C14 C13 -169.7(5) no . . . .
C16 O6 C17 C18 -5.2(9) no . . . .
C16 O6 C17 C22 175.6(5) no . . . .
C17 O6 C16 C15 97.5(6) no . . . .
As1 C1 C2 C3 -172.4(3) no . . . .
As1 C1 C6 O1 -9.1(6) no . . . .
As1 C1 C6 C5 174.4(3) no . . . .
C2 C1 C6 O1 178.0(4) no . . . .
C2 C1 C6 C5 1.5(8) no . . . .
C6 C1 C2 C3 0.2(8) no . . . .
C1 C2 C3 C4 -1.2(9) no . . . .
C2 C3 C4 C5 0.5(10) no . . . .
C3 C4 C5 C6 1.2(9) no . . . .
C4 C5 C6 O1 -178.4(5) no . . . .
C4 C5 C6 C1 -2.2(8) no . . . .
O1 C7 C8 O2 -59.8(6) no . . . .
O2 C9 C10 O3 -47.9(6) no . . . .
O3 C11 C12 O4 67.3(6) no . . . .
O4 C13 C14 O5 -56.9(8) no . . . .
O5 C15 C16 O6 -71.9(8) no . . . .
O6 C17 C18 C19 -178.8(5) no . . . .
O6 C17 C22 As1 3.3(8) no . . . .
O6 C17 C22 C21 177.8(5) no . . . .
C18 C17 C22 As1 -176.0(5) no . . . .
C18 C17 C22 C21 -1.5(9) no . . . .
C22 C17 C18 C19 0.4(9) no . . . .
C17 C18 C19 C20 0.7(9) no . . . .
C18 C19 C20 C21 -0.8(9) no . . . .
C19 C20 C21 C22 -0.4(9) no . . . .
C20 C21 C22 As1 176.1(5) no . . . .
C20 C21 C22 C17 1.5(9) no . . . .
As1 C23 C24 C25 177.2(4) no . . . .
As1 C23 C28 C27 -177.1(4) no . . . .
C24 C23 C28 C27 2.0(9) no . . . .
C28 C23 C24 C25 -1.8(9) no . . . .
C23 C24 C25 C26 0.7(10) no . . . .
C24 C25 C26 C27 0.4(10) no . . . .
C25 C26 C27 C28 -0.2(11) no . . . .
C26 C27 C28 C23 -1.0(11) no . . . .
C29 Cl2 C29A Cl3 36(3) no . . . .
C29A Cl2 C29 Cl3 -25.4(19) no . . . .
Cl2 C29 Cl3 C29A 28.7(7) no . . . .
C29 Cl3 C29A Cl2 -33(3) no . . . .
